data_4325864
loop_
_publ_author_name
'Samit Majumder'
'Sohini Sarkar'
'Sujit Sasmal'
'E. Carolina Sa\~nudo'
'Sasankasekhar Mohanta'

_publ_section_title
;
 Heterobridged Dinuclear, Tetranuclear, Dinuclear-Based 1-D, and
 Heptanuclear-Based 1-D Complexes of Copper(II) Derived from a
 Dinucleating Ligand: Syntheses, Structures, Magnetochemistry,
 Spectroscopy, and Catecholase Activity
;
_journal_name_full 'Inorganic Chemistry'
_journal_page_first 7540
_journal_page_last 7554
_journal_paper_doi 10.1021/ic200409d
_journal_volume 50
_journal_year 2011
_chemical_formula_sum 'C48 H50 Cl2 Cu4 N20 O10'
_chemical_formula_weight 1392.14
_chemical_name_systematic
;
 ?
;
_space_group_IT_number 2
_symmetry_cell_setting triclinic
_symmetry_space_group_name_Hall '-P 1'
_symmetry_space_group_name_H-M 'P -1'
_atom_sites_solution_hydrogens geom
_atom_sites_solution_primary direct
_atom_sites_solution_secondary difmap
_audit_creation_method SHELXL-97
_cell_angle_alpha 73.8450(10)
_cell_angle_beta 86.4900(10)
_cell_angle_gamma 74.2360(10)
_cell_formula_units_Z 1
_cell_length_a 8.9895(2)
_cell_length_b 12.0401(3)
_cell_length_c 13.2996(3)
_cell_measurement_temperature 293(2)
_cell_volume 1330.47(5)
_computing_cell_refinement 'Bruker SMART'
_computing_data_collection 'Bruker SMART'
_computing_data_reduction 'Bruker SAINT'
_computing_molecular_graphics 'Bruker SHELXTL'
_computing_publication_material 'Bruker SHELXTL'
_computing_structure_refinement 'SHELXL-97 (Sheldrick, 1997)'
_computing_structure_solution 'Bruker SHELXTL'
_diffrn_ambient_temperature 293(2)
_diffrn_measured_fraction_theta_full 0.958
_diffrn_measured_fraction_theta_max 0.958
_diffrn_measurement_device_type 'CCD area detector'
_diffrn_measurement_method '\p and \w scans'
_diffrn_radiation_monochromator graphite
_diffrn_radiation_source 'fine-focus sealed tube'
_diffrn_radiation_type MoK\a
_diffrn_radiation_wavelength 0.71073
_diffrn_reflns_av_R_equivalents 0.0264
_diffrn_reflns_av_sigmaI/netI 0.0306
_diffrn_reflns_limit_h_max 11
_diffrn_reflns_limit_h_min -11
_diffrn_reflns_limit_k_max 16
_diffrn_reflns_limit_k_min -16
_diffrn_reflns_limit_l_max 17
_diffrn_reflns_limit_l_min -17
_diffrn_reflns_number 19187
_diffrn_reflns_theta_full 28.30
_diffrn_reflns_theta_max 28.30
_diffrn_reflns_theta_min 1.59
_diffrn_standards_decay_% <1
_exptl_absorpt_coefficient_mu 1.757
_exptl_absorpt_correction_T_max 0.7427
_exptl_absorpt_correction_T_min 0.6678
_exptl_absorpt_correction_type multi-scan
_exptl_absorpt_process_details 'SADABS (Sheldrick, 1996)'
_exptl_crystal_colour deep-green
_exptl_crystal_density_diffrn 1.738
_exptl_crystal_description prism
_exptl_crystal_F_000 708
_exptl_crystal_size_max 0.25
_exptl_crystal_size_mid 0.20
_exptl_crystal_size_min 0.18
_refine_diff_density_max 0.558
_refine_diff_density_min -0.489
_refine_diff_density_rms 0.076
_refine_ls_extinction_method none
_refine_ls_goodness_of_fit_ref 1.088
_refine_ls_hydrogen_treatment mixed
_refine_ls_matrix_type full
_refine_ls_number_parameters 479
_refine_ls_number_reflns 6316
_refine_ls_number_restraints 0
_refine_ls_restrained_S_all 1.088
_refine_ls_R_factor_all 0.0386
_refine_ls_R_factor_gt 0.0304
_refine_ls_shift/su_max 0.001
_refine_ls_shift/su_mean 0.000
_refine_ls_structure_factor_coef Fsqd
_refine_ls_weighting_details 'calc w=1/[\s^2^(Fo^2^)+(0.0000P)^2^+2.0000P] where P=(Fo^2^+2Fc^2^)/3'
_refine_ls_weighting_scheme calc
_refine_ls_wR_factor_gt 0.0581
_refine_ls_wR_factor_ref 0.0605
_reflns_number_gt 5365
_reflns_number_total 6316
_reflns_threshold_expression >2sigma(I)
_cod_data_source_file ic200409d_si_002_4.cif
_cod_data_source_block 4
_cod_database_code 4325864

loop_
_symmetry_equiv_pos_as_xyz
'x, y, z'
'-x, -y, -z'

loop_
_atom_site_label
_atom_site_type_symbol
_atom_site_fract_x
_atom_site_fract_y
_atom_site_fract_z
_atom_site_U_iso_or_equiv
_atom_site_adp_type
_atom_site_occupancy
_atom_site_symmetry_multiplicity
_atom_site_calc_flag
Cu2 Cu 0.66348(3) 0.33804(2) 0.26484(2) 0.01288(7) Uani 1 1 d
Cu1 Cu 0.42966(3) 0.27511(2) 0.14285(2) 0.01157(6) Uani 1 1 d
Cl1 Cl 0.51452(6) 0.19520(5) 0.50109(4) 0.01513(11) Uani 1 1 d
C12 C 0.2063(3) 0.1998(2) 0.01958(18) 0.0140(4) Uani 1 1 d
N1 N 0.2066(2) 0.34093(16) 0.12553(14) 0.0122(4) Uani 1 1 d
C19 C 0.9117(3) 0.4277(2) 0.3552(2) 0.0169(5) Uani 1 1 d
N4 N 0.6307(2) 0.45541(16) 0.34601(14) 0.0129(4) Uani 1 1 d
C9 C 0.1343(2) 0.44659(19) 0.13204(17) 0.0127(4) Uani 1 1 d
C3 C 0.2569(2) 0.67456(19) 0.28255(17) 0.0137(4) Uani 1 1 d
C4 C 0.1136(3) 0.70892(19) 0.23268(17) 0.0152(4) Uani 1 1 d
C22 C 1.1771(3) 0.1159(2) 0.38765(19) 0.0202(5) Uani 1 1 d
C16 C 0.5344(3) -0.1048(2) 0.19894(19) 0.0184(5) Uani 1 1 d
C2 C 0.3692(2) 0.56917(19) 0.28008(16) 0.0125(4) Uani 1 1 d
C10 C 0.5106(2) 0.5433(2) 0.33929(17) 0.0143(4) Uani 1 1 d
C17 C 0.5258(3) 0.0108(2) 0.20165(18) 0.0162(4) Uani 1 1 d
C14 C 0.3280(3) -0.0233(2) 0.07365(18) 0.0161(4) Uani 1 1 d
C20 C 0.9744(2) 0.29914(19) 0.35312(17) 0.0140(4) Uani 1 1 d
C21 C 1.1269(3) 0.2369(2) 0.38151(18) 0.0175(5) Uani 1 1 d
C8 C -0.0771(3) 0.8043(2) 0.3503(2) 0.0256(5) Uani 1 1 d
C18 C 0.7584(3) 0.4481(2) 0.41364(18) 0.0160(5) Uani 1 1 d
C24 C 0.9235(3) 0.1263(2) 0.33662(18) 0.0166(5) Uani 1 1 d
C7 C -0.0069(3) 0.8209(2) 0.24192(19) 0.0187(5) Uani 1 1 d
C13 C 0.3247(2) 0.09068(19) 0.07967(17) 0.0131(4) Uani 1 1 d
C6 C 0.1908(2) 0.52438(18) 0.17668(16) 0.0121(4) Uani 1 1 d
C23 C 1.0725(3) 0.0595(2) 0.36699(19) 0.0207(5) Uani 1 1 d
C11 C 0.1148(2) 0.2742(2) 0.08988(18) 0.0147(4) Uani 1 1 d
C1 C 0.3391(2) 0.49297(18) 0.22319(16) 0.0115(4) Uani 1 1 d
C5 C 0.0834(2) 0.6318(2) 0.18180(17) 0.0143(4) Uani 1 1 d
C15 C 0.4358(3) -0.1220(2) 0.13254(19) 0.0189(5) Uani 1 1 d
O1 O 0.44568(16) 0.39628(13) 0.21505(12) 0.0130(3) Uani 1 1 d
N3 N 0.8751(2) 0.24554(16) 0.32705(14) 0.0136(4) Uani 1 1 d
N2 N 0.4251(2) 0.10771(16) 0.14176(14) 0.0132(4) Uani 1 1 d
N5 N 0.6543(2) 0.22758(16) 0.17762(14) 0.0136(4) Uani 1 1 d
N6 N 0.7513(2) 0.19797(17) 0.11449(16) 0.0191(4) Uani 1 1 d
N7 N 0.8423(3) 0.1666(2) 0.0579(2) 0.0364(6) Uani 1 1 d
N8 N 0.4606(2) 0.36551(17) -0.02545(15) 0.0163(4) Uani 1 1 d
N9 N 0.3583(2) 0.44525(17) -0.07109(14) 0.0146(4) Uani 1 1 d
N10 N 0.2553(2) 0.52333(17) -0.11694(15) 0.0190(4) Uani 1 1 d
O2 O 0.40438(19) 0.30957(15) 0.49508(15) 0.0257(4) Uani 1 1 d
O3 O 0.54898(19) 0.18248(14) 0.39695(12) 0.0204(3) Uani 1 1 d
O5 O 0.4507(2) 0.10021(15) 0.56004(13) 0.0233(4) Uani 1 1 d
O4 O 0.65496(19) 0.19075(16) 0.55124(14) 0.0266(4) Uani 1 1 d
H3 H 0.281(3) 0.721(2) 0.3169(18) 0.009(6) Uiso 1 1 d
H18 H 0.510(3) 0.594(2) 0.3783(18) 0.007(5) Uiso 1 1 d
H9 H 0.031(3) 0.4754(19) 0.1123(16) 0.002(5) Uiso 1 1 d
H12A H 0.139(3) 0.1756(19) -0.0145(17) 0.006(5) Uiso 1 1 d
H14 H 0.259(3) -0.032(2) 0.0305(19) 0.014(6) Uiso 1 1 d
H24 H 0.849(3) 0.093(2) 0.3224(18) 0.008(6) Uiso 1 1 d
H21 H 1.189(3) 0.276(2) 0.3984(19) 0.015(6) Uiso 1 1 d
H11B H 0.086(2) 0.221(2) 0.1530(18) 0.004(5) Uiso 1 1 d
H5 H -0.015(3) 0.649(2) 0.1488(19) 0.016(6) Uiso 1 1 d
H12B H 0.255(3) 0.249(2) -0.0337(19) 0.013(6) Uiso 1 1 d
H8C H 0.002(3) 0.786(2) 0.402(2) 0.029(7) Uiso 1 1 d
H7B H -0.086(3) 0.841(2) 0.192(2) 0.020(7) Uiso 1 1 d
H7A H 0.041(3) 0.885(2) 0.228(2) 0.019(7) Uiso 1 1 d
H18B H 0.762(3) 0.382(2) 0.4746(19) 0.009(6) Uiso 1 1 d
H16 H 0.604(3) -0.165(2) 0.2400(19) 0.013(6) Uiso 1 1 d
H8B H -0.152(3) 0.872(3) 0.356(2) 0.031(8) Uiso 1 1 d
H8A H -0.125(3) 0.737(3) 0.366(2) 0.033(8) Uiso 1 1 d
H15 H 0.439(3) -0.196(2) 0.128(2) 0.021(7) Uiso 1 1 d
H22 H 1.276(3) 0.077(2) 0.406(2) 0.023(7) Uiso 1 1 d
H17 H 0.591(3) 0.027(2) 0.2469(19) 0.017(6) Uiso 1 1 d
H19A H 0.892(3) 0.480(2) 0.283(2) 0.022(7) Uiso 1 1 d
H19B H 0.981(3) 0.449(2) 0.3876(19) 0.013(6) Uiso 1 1 d
H23 H 1.097(3) -0.021(2) 0.373(2) 0.022(7) Uiso 1 1 d
H11A H 0.025(3) 0.328(2) 0.0557(19) 0.016(6) Uiso 1 1 d
H18A H 0.744(3) 0.518(2) 0.436(2) 0.025(7) Uiso 1 1 d

loop_
_atom_site_aniso_label
_atom_site_aniso_U_11
_atom_site_aniso_U_22
_atom_site_aniso_U_33
_atom_site_aniso_U_23
_atom_site_aniso_U_13
_atom_site_aniso_U_12
Cu2 0.00973(12) 0.01347(13) 0.01572(14) -0.00690(11) -0.00283(10) 0.00011(10)
Cu1 0.00885(12) 0.01116(13) 0.01494(14) -0.00505(10) -0.00133(10) -0.00121(10)
Cl1 0.0145(2) 0.0141(2) 0.0173(3) -0.0056(2) -0.00155(19) -0.00271(19)
C12 0.0135(10) 0.0144(11) 0.0153(11) -0.0056(9) -0.0021(8) -0.0034(9)
N1 0.0111(8) 0.0142(9) 0.0126(9) -0.0048(7) 0.0008(7) -0.0042(7)
C19 0.0133(11) 0.0168(11) 0.0218(13) -0.0057(10) -0.0021(9) -0.0053(9)
N4 0.0120(9) 0.0137(9) 0.0140(9) -0.0048(7) -0.0006(7) -0.0038(7)
C9 0.0089(10) 0.0156(11) 0.0120(11) -0.0021(9) -0.0002(8) -0.0023(8)
C3 0.0166(11) 0.0130(10) 0.0125(11) -0.0047(9) 0.0007(8) -0.0042(8)
C4 0.0165(11) 0.0128(10) 0.0140(11) -0.0033(9) 0.0016(8) -0.0008(8)
C22 0.0136(11) 0.0233(12) 0.0193(12) -0.0053(10) -0.0040(9) 0.0028(9)
C16 0.0195(12) 0.0123(11) 0.0189(12) -0.0002(9) 0.0011(9) -0.0011(9)
C2 0.0132(10) 0.0116(10) 0.0120(11) -0.0024(8) 0.0008(8) -0.0029(8)
C10 0.0164(11) 0.0146(11) 0.0142(11) -0.0065(9) 0.0019(8) -0.0056(9)
C17 0.0158(11) 0.0159(11) 0.0154(11) -0.0025(9) -0.0003(9) -0.0035(9)
C14 0.0160(11) 0.0181(11) 0.0176(12) -0.0089(9) 0.0034(9) -0.0068(9)
C20 0.0146(10) 0.0162(11) 0.0107(11) -0.0035(9) -0.0003(8) -0.0033(9)
C21 0.0145(11) 0.0220(12) 0.0165(12) -0.0060(10) -0.0021(9) -0.0045(9)
C8 0.0201(13) 0.0226(13) 0.0296(15) -0.0091(11) 0.0049(11) 0.0026(11)
C18 0.0148(11) 0.0171(11) 0.0172(12) -0.0081(10) -0.0037(9) -0.0014(9)
C24 0.0180(11) 0.0153(11) 0.0160(12) -0.0036(9) -0.0033(9) -0.0036(9)
C7 0.0167(11) 0.0155(11) 0.0219(12) -0.0076(10) -0.0050(9) 0.0029(9)
C13 0.0131(10) 0.0158(11) 0.0115(11) -0.0050(9) 0.0039(8) -0.0050(8)
C6 0.0131(10) 0.0113(10) 0.0110(10) -0.0026(8) 0.0008(8) -0.0026(8)
C23 0.0219(12) 0.0161(12) 0.0217(13) -0.0060(10) -0.0061(10) 0.0014(9)
C11 0.0108(10) 0.0172(11) 0.0171(12) -0.0062(9) -0.0009(8) -0.0037(9)
C1 0.0120(10) 0.0096(10) 0.0113(10) -0.0009(8) 0.0019(8) -0.0027(8)
C5 0.0124(10) 0.0157(11) 0.0126(11) -0.0021(9) -0.0018(8) -0.0011(8)
C15 0.0225(12) 0.0127(11) 0.0230(13) -0.0065(10) 0.0078(9) -0.0069(9)
O1 0.0088(7) 0.0127(7) 0.0182(8) -0.0075(6) -0.0005(6) -0.0007(6)
N3 0.0123(9) 0.0141(9) 0.0131(9) -0.0034(7) 0.0001(7) -0.0017(7)
N2 0.0126(9) 0.0129(9) 0.0139(9) -0.0039(7) 0.0002(7) -0.0028(7)
N5 0.0110(9) 0.0145(9) 0.0161(10) -0.0072(8) -0.0006(7) -0.0014(7)
N6 0.0156(9) 0.0207(10) 0.0248(11) -0.0109(9) -0.0023(8) -0.0058(8)
N7 0.0218(11) 0.0591(17) 0.0462(15) -0.0393(14) 0.0132(10) -0.0173(11)
N8 0.0149(9) 0.0159(9) 0.0142(10) -0.0010(8) 0.0013(7) -0.0009(8)
N9 0.0142(9) 0.0177(10) 0.0137(9) -0.0055(8) 0.0036(7) -0.0069(8)
N10 0.0139(9) 0.0195(10) 0.0187(10) 0.0010(8) -0.0023(8) -0.0022(8)
O2 0.0198(9) 0.0166(8) 0.0404(11) -0.0131(8) -0.0026(8) 0.0017(7)
O3 0.0256(9) 0.0191(8) 0.0166(8) -0.0051(7) 0.0026(7) -0.0063(7)
O5 0.0292(9) 0.0211(9) 0.0204(9) -0.0037(7) 0.0038(7) -0.0110(7)
O4 0.0212(9) 0.0287(10) 0.0317(10) -0.0104(8) -0.0098(7) -0.0052(7)

loop_
_atom_type_symbol
_atom_type_description
_atom_type_scat_dispersion_real
_atom_type_scat_dispersion_imag
_atom_type_scat_source
C C 0.0033 0.0016 'International Tables Vol C Tables 4.2.6.8 and 6.1.1.4'
H H 0.0000 0.0000 'International Tables Vol C Tables 4.2.6.8 and 6.1.1.4'
N N 0.0061 0.0033 'International Tables Vol C Tables 4.2.6.8 and 6.1.1.4'
O O 0.0106 0.0060 'International Tables Vol C Tables 4.2.6.8 and 6.1.1.4'
Cl Cl 0.1484 0.1585 'International Tables Vol C Tables 4.2.6.8 and 6.1.1.4'
Cu Cu 0.3201 1.2651 'International Tables Vol C Tables 4.2.6.8 and 6.1.1.4'

loop_
_geom_angle_atom_site_label_1
_geom_angle_atom_site_label_2
_geom_angle_atom_site_label_3
_geom_angle
_geom_angle_site_symmetry_1
_geom_angle_site_symmetry_3
N4 Cu2 O1 91.81(7) . .
N4 Cu2 N5 169.37(7) . .
O1 Cu2 N5 77.69(6) . .
N4 Cu2 N3 94.64(7) . .
O1 Cu2 N3 168.07(7) . .
N5 Cu2 N3 95.42(7) . .
N4 Cu2 N10 90.25(7) . 2_665
O1 Cu2 N10 92.29(6) . 2_665
N5 Cu2 N10 91.80(7) . 2_665
N3 Cu2 N10 97.70(7) . 2_665
N4 Cu2 O3 97.56(6) . .
O1 Cu2 O3 80.33(6) . .
N5 Cu2 O3 79.23(6) . .
N3 Cu2 O3 88.87(6) . .
N10 Cu2 O3 169.38(6) 2_665 .
N4 Cu2 Cu1 130.34(5) . .
O1 Cu2 Cu1 39.01(4) . .
N5 Cu2 Cu1 39.03(5) . .
N3 Cu2 Cu1 132.47(5) . .
N10 Cu2 Cu1 96.68(5) 2_665 .
O3 Cu2 Cu1 72.78(4) . .
N1 Cu1 N5 169.43(7) . .
N1 Cu1 O1 91.76(6) . .
N5 Cu1 O1 77.85(6) . .
N1 Cu1 N2 94.26(7) . .
N5 Cu1 N2 94.20(7) . .
O1 Cu1 N2 152.72(7) . .
N1 Cu1 N8 90.06(7) . .
N5 Cu1 N8 94.06(7) . .
O1 Cu1 N8 102.81(7) . .
N2 Cu1 N8 103.77(7) . .
N1 Cu1 Cu2 129.88(5) . .
N5 Cu1 Cu2 39.57(5) . .
O1 Cu1 Cu2 38.63(4) . .
N2 Cu1 Cu2 126.21(5) . .
N8 Cu1 Cu2 104.93(5) . .
N1 Cu1 Cu2 74.73(5) . 2_665
N5 Cu1 Cu2 106.55(6) . 2_665
O1 Cu1 Cu2 88.73(4) . 2_665
N2 Cu1 Cu2 118.52(5) . 2_665
N8 Cu1 Cu2 21.05(5) . 2_665
Cu2 Cu1 Cu2 103.541(8) . 2_665
O5 Cl1 O3 109.51(10) . .
O5 Cl1 O4 110.07(11) . .
O3 Cl1 O4 109.16(10) . .
O5 Cl1 O2 109.61(11) . .
O3 Cl1 O2 109.47(10) . .
O4 Cl1 O2 109.01(10) . .
C13 C12 C11 112.43(19) . .
C9 N1 C11 116.40(18) . .
C9 N1 Cu1 123.86(14) . .
C11 N1 Cu1 119.28(13) . .
C20 C19 C18 112.11(19) . .
C10 N4 C18 117.09(18) . .
C10 N4 Cu2 124.88(15) . .
C18 N4 Cu2 117.84(14) . .
N1 C9 C6 127.58(19) . .
C4 C3 C2 122.85(19) . .
C5 C4 C3 116.84(19) . .
C5 C4 C7 122.2(2) . .
C3 C4 C7 120.83(19) . .
C23 C22 C21 118.7(2) . .
C15 C16 C17 119.0(2) . .
C3 C2 C1 119.69(19) . .
C3 C2 C10 116.36(18) . .
C1 C2 C10 123.94(19) . .
N4 C10 C2 127.79(19) . .
N2 C17 C16 122.6(2) . .
C15 C14 C13 119.6(2) . .
N3 C20 C21 121.4(2) . .
N3 C20 C19 117.24(19) . .
C21 C20 C19 121.27(19) . .
C22 C21 C20 119.8(2) . .
N4 C18 C19 110.05(18) . .
N3 C24 C23 122.5(2) . .
C4 C7 C8 111.8(2) . .
N2 C13 C14 121.4(2) . .
N2 C13 C12 117.29(18) . .
C14 C13 C12 121.26(19) . .
C5 C6 C1 119.61(18) . .
C5 C6 C9 116.09(19) . .
C1 C6 C9 124.00(18) . .
C22 C23 C24 119.1(2) . .
N1 C11 C12 112.41(18) . .
O1 C1 C6 121.31(18) . .
O1 C1 C2 121.02(18) . .
C6 C1 C2 117.67(18) . .
C4 C5 C6 123.2(2) . .
C16 C15 C14 118.8(2) . .
C1 O1 Cu2 129.26(13) . .
C1 O1 Cu1 128.32(13) . .
Cu2 O1 Cu1 102.36(6) . .
C20 N3 C24 118.35(18) . .
C20 N3 Cu2 122.45(15) . .
C24 N3 Cu2 119.05(14) . .
C17 N2 C13 118.49(18) . .
C17 N2 Cu1 120.18(14) . .
C13 N2 Cu1 121.31(15) . .
N6 N5 Cu1 120.99(14) . .
N6 N5 Cu2 125.64(15) . .
Cu1 N5 Cu2 101.39(8) . .
N7 N6 N5 177.7(3) . .
N9 N8 Cu1 119.00(15) . .
N10 N9 N8 178.8(2) . .
N9 N10 Cu2 113.66(15) . 2_665
Cl1 O3 Cu2 119.19(9) . .

loop_
_geom_bond_atom_site_label_1
_geom_bond_atom_site_label_2
_geom_bond_distance
_geom_bond_site_symmetry_2
Cu2 N4 1.9578(17) .
Cu2 O1 1.9794(14) .
Cu2 N5 2.0127(17) .
Cu2 N3 2.0178(18) .
Cu2 N10 2.418(2) 2_665
Cu2 O3 2.5786(17) .
Cu2 Cu1 3.0970(3) .
Cu1 N1 1.9476(17) .
Cu1 N5 1.9896(17) .
Cu1 O1 1.9955(14) .
Cu1 N2 2.0312(17) .
Cu1 N8 2.2370(19) .
Cu1 Cu2 6.0148(4) 2_665
Cl1 O5 1.4333(17) .
Cl1 O3 1.4414(16) .
Cl1 O4 1.4450(16) .
Cl1 O2 1.4458(16) .
C12 C13 1.502(3) .
C12 C11 1.525(3) .
N1 C9 1.286(3) .
N1 C11 1.474(3) .
C19 C20 1.505(3) .
C19 C18 1.534(3) .
N4 C10 1.277(3) .
N4 C18 1.470(3) .
C9 C6 1.447(3) .
C3 C4 1.391(3) .
C3 C2 1.398(3) .
C4 C5 1.379(3) .
C4 C7 1.512(3) .
C22 C23 1.379(3) .
C22 C21 1.383(3) .
C16 C15 1.380(3) .
C16 C17 1.384(3) .
C2 C1 1.426(3) .
C2 C10 1.450(3) .
C17 N2 1.346(3) .
C14 C15 1.384(3) .
C14 C13 1.389(3) .
C20 N3 1.345(3) .
C20 C21 1.390(3) .
C8 C7 1.521(4) .
C24 N3 1.353(3) .
C24 C23 1.380(3) .
C13 N2 1.351(3) .
C6 C5 1.404(3) .
C6 C1 1.415(3) .
C1 O1 1.318(2) .
N5 N6 1.225(3) .
N6 N7 1.137(3) .
N8 N9 1.183(3) .
N9 N10 1.179(3) .
N10 Cu2 2.418(2) 2_665
